data_1577171
loop_
_publ_author_name
'Leypold, Mario'
'Poli, Lorenzo'
'Earl, Max'
'Putra, Okky D.'
'Kwapien, Karolina'
'Lewis, Richard J.'
'Murphy, John J.'
'Passamonti, Marta'
'von Sydow, Lena M.'
'Spelling, Victor'
'Asproudis, Ioannis'
'Sardana, Malvika'
'Gatti, Claudia'
'Seki, Hikaru'
'Lemaitre, Thomas'
'Juskaite, Radvile'
'Gopalakrishnan, Ranganath'
'Francis, Stuart J.'
'Gardelli, Cristina'
'Norrby, Per-Ola'
'Czechtizky, Werngard'

_publ_section_title
;
 Regioselective synthesis of aza-saccharins via anionic [1,4] Fries-type
 rearrangement of aryl sulfonimidoyl fluorides
;
_journal_name_full 'Chemical Science'
_journal_paper_doi 10.1039/D6SC00432F
_journal_year 2026
_chemical_absolute_configuration ad
_chemical_formula_moiety 'C20 H15 N5 O3 S, 1.5(C2 H3 N)'
_chemical_formula_sum 'C23 H19.5 N6.5 O3 S'
_chemical_formula_weight 467.01
_space_group_crystal_system monoclinic
_space_group_IT_number 5
_space_group_name_Hall 'C 2y'
_space_group_name_H-M_alt 'C 1 2 1'
_atom_sites_solution_hydrogens mixed
_atom_sites_solution_primary dual
_audit_creation_date 2023-01-23
_audit_creation_method
;
Olex2 1.5
(compiled 2022.04.07 svn.rca3783a0 for OlexSys, GUI svn.r6498)
;
_audit_update_record
;
2025-12-18 deposited with the CCDC.	2026-04-17 downloaded from the CCDC.
;
_cell_angle_alpha 90
_cell_angle_beta 107.6090(10)
_cell_angle_gamma 90
_cell_formula_units_Z 4
_cell_length_a 12.67280(10)
_cell_length_b 17.10090(10)
_cell_length_c 11.26990(10)
_cell_measurement_reflns_used 27381
_cell_measurement_temperature 100(2)
_cell_measurement_theta_max 78.1970
_cell_measurement_theta_min 4.1130
_cell_volume 2327.93(3)
_computing_cell_refinement 'CrysAlisPro 1.171.42.46a (Rigaku OD, 2022)'
_computing_data_collection 'CrysAlisPro 1.171.42.46a (Rigaku OD, 2022)'
_computing_data_reduction 'CrysAlisPro 1.171.42.46a (Rigaku OD, 2022)'
_computing_molecular_graphics 'Olex2 1.5 (Dolomanov et al., 2009)'
_computing_publication_material 'Olex2 1.5 (Dolomanov et al., 2009)'
_computing_structure_refinement 'SHELXL 2018/3 (Sheldrick, 2015)'
_computing_structure_solution 'SHELXT 2018/2 (Sheldrick, 2018)'
_diffrn_ambient_environment N~2~
_diffrn_ambient_temperature 100(2)
_diffrn_detector 'Hybrid Pixel Array Detector'
_diffrn_detector_area_resol_mean 10.0000
_diffrn_detector_type 'HyPix-Arc 100'
_diffrn_measured_fraction_theta_full 1.000
_diffrn_measured_fraction_theta_max 0.969
_diffrn_measurement_details
;
List of Runs (angles in degrees, time in seconds):

  # Type    Start    End  Width  t~exp~   \w     \q     \k     \f   Frames
#--------------------------------------------------------------------------
  1  \w    -17.00  82.00   0.50    0.75    --   50.78 -84.00  52.00  198
  2  \w    -82.00  16.00   0.50    0.75    --  -51.28  84.00 171.00  196
  3  \w   -111.00 -12.00   0.50    1.67    --  -79.95  84.00 171.00  198
  4  \w   -148.00 -79.00   0.50    1.67    --  -79.95 -84.00  52.00  138
  5  \w    101.00 164.00   0.50    1.67    --   96.44  84.00 171.00  126
  6  \w     29.00 127.00   0.50    1.67    --   96.44 -84.00  52.00  196
  7  \w     41.00 139.00   0.50    1.67    --  108.37 -84.00  52.00  196
  8  \w     80.00 119.00   0.50    0.75    --   50.78  77.00 -90.00   78
  9  \w     80.00 119.00   0.50    0.75    --   50.78  77.00-150.00   78
 10  \w   -120.00 -80.00   0.50    0.75    --  -51.28 -77.00-180.00   80
 11  \w   -120.00 -80.00   0.50    0.75    --  -51.28 -77.00  30.00   80
 12  \w    -68.00  28.00   0.50    0.75    --  -51.28  38.00 120.00  192
 13  \w   -120.00 -80.00   0.50    0.75    --  -51.28 -77.00  90.00   80
 14  \w   -148.00 -80.00   0.50    1.67    --  -79.95 -77.00  90.00  136
 15  \w   -149.00 -86.00   0.50    1.67    --  -79.95 -95.00-180.00  126
 16  \w   -148.00 -80.00   0.50    1.67    --  -79.95 -77.00 120.00  136
 17  \w   -148.00 -80.00   0.50    1.67    --  -79.95 -77.00 -60.00  136
 18  \w   -149.00 -86.00   0.50    1.67    --  -79.95 -95.00   0.00  126
 19  \w     28.00 105.00   0.50    1.67    --   96.44 -95.00-150.00  154
 20  \w     76.00 176.00   0.50    1.67    --   96.44  30.00 -90.00  200
 21  \w     80.00 165.00   0.50    1.67    --   96.44  77.00  90.00  170
 22  \w     19.00 113.00   0.50    1.67    --   96.44 -45.00  30.00  188
 23  \w     95.00 171.00   0.50    1.67    --   96.44 125.00  30.00  152
 24  \w     34.00 112.00   0.50    1.67    --  108.37-125.00 -90.00  156
 25  \w     92.00 178.00   0.50    1.67    --  108.37  45.00 -60.00  172
 26  \w     88.00 178.00   0.50    1.67    --  108.37  30.00  90.00  180
 27  \w    101.00 176.00   0.50    1.67    --  108.37  84.00 171.00  150
 28  \w     31.00 126.00   0.50    0.75    --   50.78  57.00  30.00  190
 29  \w   -127.00 -32.00   0.50    0.75    --  -51.28 -57.00  30.00  190
 30  \w   -127.00 -32.00   0.50    0.75    --  -51.28 -57.00-180.00  190
 31  \w   -127.00 -32.00   0.50    0.75    --  -51.28 -57.00 -90.00  190
 32  \w    -85.00 -13.00   0.50    0.75    --  -51.28 125.00 -60.00  144
 33  \w   -127.00 -32.00   0.50    0.75    --  -51.28 -57.00  90.00  190
 34  \w   -154.00 -59.00   0.50    1.67    --  -79.95 -61.00-150.00  190
 35  \w   -154.00 -59.00   0.50    1.67    --  -79.95 -61.00  30.00  190
 36  \w   -154.00 -59.00   0.50    1.67    --  -79.95 -61.00 120.00  190
 37  \w   -154.00 -74.00   0.50    1.67    --  -79.95 -61.00  60.00  160
 38  \w   -154.00 -59.00   0.50    1.67    --  -79.95 -61.00-120.00  190
 39  \w   -154.00 -59.00   0.50    1.67    --  -79.95 -61.00   0.00  190
 40  \w   -154.00 -59.00   0.50    1.67    --  -79.95 -61.00 150.00  190
 41  \w   -154.00 -59.00   0.50    1.67    --  -79.95 -61.00 -60.00  190
 42  \w   -154.00 -59.00   0.50    1.67    --  -79.95 -61.00 -30.00  190
 43  \w   -154.00 -59.00   0.50    1.67    --  -79.95 -61.00-180.00  190
 44  \w     34.00 112.00   0.50    1.67    --   96.44-125.00  30.00  156
 45  \w     76.00 171.00   0.50    1.67    --   96.44  61.00   0.00  190
 46  \w     82.00 177.00   0.50    1.67    --  108.37  77.00 150.00  190
 47  \w     40.00 105.00   0.50    1.67    --  108.37 -95.00 -60.00  130
;
_diffrn_measurement_device 'four-circle diffractometer'
_diffrn_measurement_device_type 'XtaLAB Synergy, Dualflex, HyPix-Arc 100'
_diffrn_measurement_method '\w scans'
_diffrn_orient_matrix_type 'CrysAlisPro convention (1999,Acta A55,543-557)'
_diffrn_orient_matrix_UB_11 -0.0954507000
_diffrn_orient_matrix_UB_12 0.0296373000
_diffrn_orient_matrix_UB_13 -0.1112238000
_diffrn_orient_matrix_UB_21 -0.0679287000
_diffrn_orient_matrix_UB_22 -0.0734378000
_diffrn_orient_matrix_UB_23 0.0078288000
_diffrn_orient_matrix_UB_31 -0.0504341000
_diffrn_orient_matrix_UB_32 0.0429255000
_diffrn_orient_matrix_UB_33 0.0902118000
_diffrn_radiation_monochromator mirror
_diffrn_radiation_probe x-ray
_diffrn_radiation_type 'Cu K\a'
_diffrn_radiation_wavelength 1.54184
_diffrn_reflns_av_R_equivalents 0.0222
_diffrn_reflns_av_unetI/netI 0.0123
_diffrn_reflns_Laue_measured_fraction_full 1.000
_diffrn_reflns_Laue_measured_fraction_max 0.969
_diffrn_reflns_limit_h_max 15
_diffrn_reflns_limit_h_min -16
_diffrn_reflns_limit_k_max 21
_diffrn_reflns_limit_k_min -21
_diffrn_reflns_limit_l_max 14
_diffrn_reflns_limit_l_min -14
_diffrn_reflns_number 34560
_diffrn_reflns_point_group_measured_fraction_full 0.999
_diffrn_reflns_point_group_measured_fraction_max 0.946
_diffrn_reflns_theta_full 67.684
_diffrn_reflns_theta_max 79.332
_diffrn_reflns_theta_min 4.116
_diffrn_source 'micro-focus sealed X-ray tube'
_diffrn_source_type 'PhotonJet (Cu) X-ray Source'
_exptl_absorpt_coefficient_mu 1.561
_exptl_absorpt_correction_T_max 0.931
_exptl_absorpt_correction_T_min 0.502
_exptl_absorpt_correction_type gaussian
_exptl_absorpt_process_details
;
CrysAlisPro 1.171.42.46a (Rigaku Oxford Diffraction, 2022)
Numerical absorption correction based on gaussian integration over
a multifaceted crystal model
Empirical absorption correction using spherical harmonics,
implemented in SCALE3 ABSPACK scaling algorithm.
;
_exptl_crystal_colour 'clear colourless'
_exptl_crystal_colour_lustre clear
_exptl_crystal_colour_primary colourless
_exptl_crystal_density_diffrn 1.332
_exptl_crystal_description block
_exptl_crystal_F_000 972
_exptl_crystal_preparation 'The material was recrystallized from acetonitrile by slow evaporation'
_exptl_crystal_recrystallization_method 'The material was recrystallised from acetonitrile by slow evaporation'
_exptl_crystal_size_max 0.107
_exptl_crystal_size_mid 0.092
_exptl_crystal_size_min 0.034
_refine_diff_density_max 0.149
_refine_diff_density_min -0.335
_refine_diff_density_rms 0.037
_refine_ls_abs_structure_details
;
 Flack x determined using 2157 quotients [(I+)-(I-)]/[(I+)+(I-)]
 (Parsons, Flack and Wagner, Acta Cryst. B69 (2013) 249-259).
;
_refine_ls_abs_structure_Flack 0.005(4)
_refine_ls_extinction_method none
_refine_ls_goodness_of_fit_ref 1.065
_refine_ls_hydrogen_treatment mixed
_refine_ls_matrix_type full
_refine_ls_number_parameters 311
_refine_ls_number_reflns 4789
_refine_ls_number_restraints 1
_refine_ls_restrained_S_all 1.065
_refine_ls_R_factor_all 0.0257
_refine_ls_R_factor_gt 0.0241
_refine_ls_shift/su_max 0.000
_refine_ls_shift/su_mean 0.000
_refine_ls_structure_factor_coef Fsqd
_refine_ls_weighting_details 'w=1/[\s^2^(Fo^2^)+(0.0336P)^2^+1.2368P] where P=(Fo^2^+2Fc^2^)/3'
_refine_ls_weighting_scheme calc
_refine_ls_wR_factor_gt 0.0623
_refine_ls_wR_factor_ref 0.0646
_reflns_Friedel_coverage 0.887
_reflns_Friedel_fraction_full 0.998
_reflns_Friedel_fraction_max 0.921
_reflns_number_gt 4707
_reflns_number_total 4789
_reflns_threshold_expression 'I > 2\s(I)'
_cod_data_source_file d6sc00432f2.cif
_cod_data_source_block az14347289_100k
_cod_original_formula_sum 'C23 H19.50 N6.50 O3 S'
_cod_database_code 1577171
_shelx_shelxl_version_number 2018/3
_chemical_oxdiff_formula 'C H N O S'
_chemical_oxdiff_usercomment Mario
_shelx_space_group_comment
;
The symmetry employed for this shelxl refinement is uniquely defined
by the following loop, which should always be used as a source of
symmetry information in preference to the above space-group names.
They are only intended as comments.
;
_shelx_estimated_absorpt_t_max 0.949
_shelx_estimated_absorpt_t_min 0.851
_olex2_refinement_description
;
1. Fixed Uiso
 At 1.2 times of:
  All C(H) groups
 At 1.5 times of:
  All C(H,H,H) groups
2. Others
 Fixed Sof: H22A(0.5) H22B(0.5) H22C(0.5)
3.a Ternary CH refined with riding coordinates:
 C13(H13)
3.b Aromatic/amide H refined with riding coordinates:
 C4(H4), C5(H5), C10(H10), C11(H11), C12(H12), C16(H16), C17(H17), C18(H18),
 C19(H19), C20(H20)
3.c Idealised Me refined as rotating group:
 C14(H14A,H14B,H14C), C22(H22A,H22B,H22C), C24(H24A,H24B,H24C)
;
_olex2_exptl_crystal_mounting_method 'The crystal was mounted on a MITIGEN holder in perfluoroether oil'
_olex2_submission_original_sample_id PSX_293
_olex2_submission_special_instructions 'No special instructions were received'
_oxdiff_exptl_absorpt_empirical_details
;
Empirical correction (ABSPACK) includes:
- Absorption correction using spherical harmonics
- Frame scaling
;
_oxdiff_exptl_absorpt_empirical_full_max 1.327
_oxdiff_exptl_absorpt_empirical_full_min 0.803

loop_
_space_group_symop_operation_xyz
'x, y, z'
'-x, y, -z'
'x+1/2, y+1/2, z'
'-x+1/2, y+1/2, -z'

loop_
_atom_site_label
_atom_site_type_symbol
_atom_site_fract_x
_atom_site_fract_y
_atom_site_fract_z
_atom_site_U_iso_or_equiv
_atom_site_adp_type
_atom_site_occupancy
_atom_site_site_symmetry_order
_atom_site_calc_flag
_atom_site_refinement_flags_posn
_atom_site_refinement_flags_adp
_atom_site_refinement_flags_occupancy
_atom_site_disorder_assembly
_atom_site_disorder_group
S1 S 0.46924(3) 0.48293(3) 0.70972(4) 0.01804(11) Uani 1 1 d . . . . .
O1 O 0.58735(10) 0.48958(10) 0.73501(12) 0.0236(3) Uani 1 1 d . . . . .
O2 O 0.27595(12) 0.37082(8) 0.46760(13) 0.0255(3) Uani 1 1 d . . . . .
O3 O 0.18051(12) 0.65978(8) 0.29946(13) 0.0216(3) Uani 1 1 d . . . . .
N1 N 0.41681(14) 0.40496(10) 0.64268(15) 0.0214(4) Uani 1 1 d . . . . .
N2 N 0.44937(12) 0.49476(10) 0.84165(14) 0.0190(3) Uani 1 1 d . . . . .
N3 N 0.34146(13) 0.50321(10) 0.97024(15) 0.0192(3) Uani 1 1 d . . . . .
H3 H 0.407(2) 0.5035(17) 1.035(3) 0.039(8) Uiso 1 1 d . . . . .
N4 N 0.25329(12) 0.49251(10) 0.75474(14) 0.0201(3) Uani 1 1 d . . . . .
N5 N 0.12010(13) 0.47579(11) 0.21283(16) 0.0239(3) Uani 1 1 d . . . . .
C1 C 0.33392(16) 0.42073(12) 0.53391(18) 0.0200(4) Uani 1 1 d . . . . .
C2 C 0.32178(15) 0.50712(11) 0.50664(17) 0.0174(4) Uani 1 1 d . . . . .
C3 C 0.39353(15) 0.55067(12) 0.59941(18) 0.0186(4) Uani 1 1 d . . . . .
C4 C 0.39628(16) 0.63127(12) 0.59966(18) 0.0213(4) Uani 1 1 d . . . . .
H4 H 0.446147 0.659223 0.666116 0.026 Uiso 1 1 calc R U . . .
C5 C 0.32399(17) 0.67033(12) 0.49988(18) 0.0218(4) Uani 1 1 d . . . . .
H5 H 0.322945 0.725868 0.498080 0.026 Uiso 1 1 calc R U . . .
C6 C 0.25252(15) 0.62782(12) 0.40174(17) 0.0184(4) Uani 1 1 d . . . . .
C7 C 0.25034(15) 0.54550(12) 0.40500(17) 0.0175(4) Uani 1 1 d . . . . .
C8 C 0.17751(15) 0.50463(11) 0.30059(18) 0.0186(4) Uani 1 1 d . . . . .
C9 C 0.34588(15) 0.49675(11) 0.85150(17) 0.0176(4) Uani 1 1 d . . . . .
C10 C 0.24416(17) 0.50694(13) 0.9956(2) 0.0240(4) Uani 1 1 d . . . . .
H10 H 0.242667 0.511193 1.079089 0.029 Uiso 1 1 calc R U . . .
C11 C 0.14799(16) 0.50452(13) 0.8997(2) 0.0263(4) Uani 1 1 d . . . . .
H11 H 0.077842 0.507437 0.913659 0.032 Uiso 1 1 calc R U . . .
C12 C 0.15751(15) 0.49754(12) 0.77988(18) 0.0230(4) Uani 1 1 d . . . . .
H12 H 0.091281 0.496312 0.711926 0.028 Uiso 1 1 calc R U . . .
C13 C 0.19112(16) 0.74248(12) 0.27240(19) 0.0215(4) Uani 1 1 d . . . . .
H13 H 0.187919 0.775066 0.344906 0.026 Uiso 1 1 calc R U . . .
C14 C 0.09026(17) 0.75845(13) 0.1616(2) 0.0275(4) Uani 1 1 d . . . . .
H14A H 0.095027 0.727596 0.090162 0.041 Uiso 1 1 calc R U . . .
H14B H 0.087431 0.814201 0.140758 0.041 Uiso 1 1 calc R U . . .
H14C H 0.023179 0.743884 0.182440 0.041 Uiso 1 1 calc R U . . .
C15 C 0.29914(17) 0.75702(12) 0.24471(19) 0.0239(4) Uani 1 1 d . . . . .
C16 C 0.32251(19) 0.71691(15) 0.1478(2) 0.0319(5) Uani 1 1 d . . . . .
H16 H 0.272287 0.678589 0.101911 0.038 Uiso 1 1 calc R U . . .
C17 C 0.4186(2) 0.73280(18) 0.1183(3) 0.0424(6) Uani 1 1 d . . . . .
H17 H 0.433916 0.705517 0.051987 0.051 Uiso 1 1 calc R U . . .
C18 C 0.4922(2) 0.78799(17) 0.1846(3) 0.0474(7) Uani 1 1 d . . . . .
H18 H 0.557272 0.799478 0.162763 0.057 Uiso 1 1 calc R U . . .
C19 C 0.4715(2) 0.82659(15) 0.2828(3) 0.0435(7) Uani 1 1 d . . . . .
H19 H 0.523323 0.863583 0.329925 0.052 Uiso 1 1 calc R U . . .
C20 C 0.37451(19) 0.81134(13) 0.3129(2) 0.0323(5) Uani 1 1 d . . . . .
H20 H 0.360107 0.838192 0.380153 0.039 Uiso 1 1 calc R U . . .
N6 N 0.000000 0.5743(2) 0.500000 0.0518(9) Uani 1 2 d S T P . .
C21 C 0.000000 0.6410(3) 0.500000 0.0389(8) Uani 1 2 d S T P . .
C22 C 0.000000 0.7256(3) 0.500000 0.0589(11) Uani 1 2 d S T P . .
H22A H 0.014371 0.744704 0.585413 0.088 Uiso 0.5 1 calc R U P A -1
H22B H -0.072250 0.744704 0.448499 0.088 Uiso 0.5 1 calc R U P A -1
H22C H 0.057880 0.744704 0.466088 0.088 Uiso 0.5 1 calc R U P A -1
N7 N 0.2505(2) 0.67381(14) 0.8245(3) 0.0514(6) Uani 1 1 d . . . . .
C23 C 0.2280(2) 0.73821(14) 0.8186(2) 0.0329(5) Uani 1 1 d . . . . .
C24 C 0.2025(2) 0.82112(15) 0.8129(3) 0.0443(6) Uani 1 1 d . . . . .
H24A H 0.233017 0.846453 0.752478 0.066 Uiso 1 1 calc R U . . .
H24B H 0.235296 0.844585 0.895204 0.066 Uiso 1 1 calc R U . . .
H24C H 0.122043 0.828310 0.787248 0.066 Uiso 1 1 calc R U . . .

loop_
_atom_site_aniso_label
_atom_site_aniso_U_11
_atom_site_aniso_U_22
_atom_site_aniso_U_33
_atom_site_aniso_U_23
_atom_site_aniso_U_13
_atom_site_aniso_U_12
S1 0.01723(19) 0.0209(2) 0.01613(19) 0.00140(17) 0.00524(14) 0.00104(17)
O1 0.0167(6) 0.0332(8) 0.0221(6) 0.0025(6) 0.0078(5) 0.0019(6)
O2 0.0323(8) 0.0194(7) 0.0229(7) -0.0016(6) 0.0051(6) -0.0036(6)
O3 0.0217(7) 0.0207(7) 0.0197(7) 0.0031(5) 0.0025(5) 0.0000(5)
N1 0.0241(8) 0.0202(8) 0.0191(8) 0.0007(6) 0.0052(7) 0.0029(6)
N2 0.0169(7) 0.0247(9) 0.0149(7) 0.0006(6) 0.0043(5) 0.0005(6)
N3 0.0158(7) 0.0251(9) 0.0162(7) 0.0001(6) 0.0043(6) -0.0008(6)
N4 0.0176(7) 0.0229(8) 0.0186(7) -0.0011(7) 0.0037(6) -0.0008(7)
N5 0.0202(7) 0.0275(9) 0.0234(8) -0.0014(8) 0.0060(6) -0.0018(7)
C1 0.0218(9) 0.0211(9) 0.0182(9) 0.0012(8) 0.0080(7) 0.0010(8)
C2 0.0171(8) 0.0192(9) 0.0177(9) -0.0007(7) 0.0077(7) -0.0011(7)
C3 0.0182(9) 0.0217(9) 0.0162(9) 0.0002(7) 0.0056(7) -0.0011(7)
C4 0.0234(9) 0.0221(9) 0.0180(9) -0.0008(8) 0.0056(8) -0.0027(8)
C5 0.0257(10) 0.0184(9) 0.0212(10) -0.0003(7) 0.0072(8) -0.0024(7)
C6 0.0171(8) 0.0222(9) 0.0173(9) 0.0021(7) 0.0074(7) 0.0008(7)
C7 0.0159(8) 0.0210(9) 0.0169(9) -0.0002(7) 0.0070(7) -0.0017(7)
C8 0.0167(8) 0.0208(9) 0.0196(9) 0.0009(7) 0.0075(7) 0.0010(7)
C9 0.0186(8) 0.0169(9) 0.0169(8) 0.0011(7) 0.0046(6) 0.0001(7)
C10 0.0208(9) 0.0299(10) 0.0230(9) 0.0002(8) 0.0091(7) -0.0010(8)
C11 0.0168(8) 0.0358(12) 0.0272(10) 0.0004(8) 0.0083(7) -0.0007(8)
C12 0.0178(8) 0.0261(11) 0.0233(9) -0.0001(8) 0.0034(7) -0.0022(7)
C13 0.0231(9) 0.0194(9) 0.0218(9) 0.0030(7) 0.0064(7) 0.0036(8)
C14 0.0262(10) 0.0286(10) 0.0259(10) 0.0058(9) 0.0051(8) 0.0069(9)
C15 0.0235(9) 0.0233(10) 0.0248(10) 0.0105(8) 0.0071(8) 0.0046(8)
C16 0.0308(11) 0.0392(13) 0.0279(11) 0.0072(9) 0.0120(9) 0.0077(10)
C17 0.0361(13) 0.0575(17) 0.0398(13) 0.0160(12) 0.0208(11) 0.0147(12)
C18 0.0323(13) 0.0509(16) 0.0668(18) 0.0326(15) 0.0268(13) 0.0132(12)
C19 0.0303(12) 0.0311(13) 0.0667(18) 0.0184(12) 0.0111(12) -0.0017(10)
C20 0.0297(11) 0.0233(10) 0.0421(13) 0.0083(9) 0.0080(10) 0.0011(9)
N6 0.048(2) 0.060(2) 0.0399(18) 0.000 0.0018(15) 0.000
C21 0.0327(17) 0.055(2) 0.0277(16) 0.000 0.0078(14) 0.000
C22 0.066(3) 0.055(3) 0.054(3) 0.000 0.016(2) 0.000
N7 0.0736(18) 0.0302(12) 0.0532(15) -0.0016(10) 0.0233(13) -0.0020(11)
C23 0.0353(12) 0.0308(13) 0.0337(12) 0.0031(10) 0.0123(10) -0.0033(10)
C24 0.0415(13) 0.0290(13) 0.0662(18) 0.0115(12) 0.0223(13) 0.0024(10)

loop_
_atom_type_symbol
_atom_type_description
_atom_type_scat_dispersion_real
_atom_type_scat_dispersion_imag
_atom_type_scat_source
C C 0.0181 0.0091 'International Tables Vol C Tables 4.2.6.8 and 6.1.1.4'
H H 0.0000 0.0000 'International Tables Vol C Tables 4.2.6.8 and 6.1.1.4'
N N 0.0311 0.0180 'International Tables Vol C Tables 4.2.6.8 and 6.1.1.4'
O O 0.0492 0.0322 'International Tables Vol C Tables 4.2.6.8 and 6.1.1.4'
S S 0.3331 0.5567 'International Tables Vol C Tables 4.2.6.8 and 6.1.1.4'

loop_
_exptl_crystal_face_index_h
_exptl_crystal_face_index_k
_exptl_crystal_face_index_l
_exptl_crystal_face_perp_dist
0 0 -1 0.0345
2 -2 -1 0.0463
-1 1 -1 0.0422
-1 1 1 0.0488
0 0 1 0.0476
4 5 0 0.0138
-4 -5 0 0.0207
-4 5 1 0.0494
4 -5 1 0.0567

loop_
_geom_angle_atom_site_label_1
_geom_angle_atom_site_label_2
_geom_angle_atom_site_label_3
_geom_angle
_geom_angle_site_symmetry_1
_geom_angle_site_symmetry_3
_geom_angle_publ_flag
O1 S1 N1 115.05(9) . . ?
O1 S1 N2 104.67(8) . . ?
O1 S1 C3 113.59(9) . . ?
N1 S1 N2 113.06(9) . . ?
N1 S1 C3 99.08(9) . . ?
N2 S1 C3 111.70(9) . . ?
C6 O3 C13 119.25(15) . . ?
C1 N1 S1 110.98(14) . . ?
C9 N2 S1 120.76(13) . . ?
C9 N3 H3 118.3(18) . . ?
C10 N3 H3 120.0(18) . . ?
C10 N3 C9 121.62(17) . . ?
C12 N4 C9 116.99(16) . . ?
O2 C1 N1 124.23(19) . . ?
O2 C1 C2 123.66(17) . . ?
N1 C1 C2 112.11(17) . . ?
C3 C2 C1 111.82(17) . . ?
C3 C2 C7 119.04(18) . . ?
C7 C2 C1 129.13(17) . . ?
C2 C3 S1 105.92(14) . . ?
C2 C3 C4 123.52(19) . . ?
C4 C3 S1 130.52(16) . . ?
C3 C4 H4 121.0 . . ?
C3 C4 C5 117.99(18) . . ?
C5 C4 H4 121.0 . . ?
C4 C5 H5 120.0 . . ?
C4 C5 C6 120.00(18) . . ?
C6 C5 H5 120.0 . . ?
O3 C6 C5 124.88(18) . . ?
O3 C6 C7 114.40(17) . . ?
C5 C6 C7 120.71(18) . . ?
C2 C7 C6 118.68(17) . . ?
C2 C7 C8 122.77(17) . . ?
C6 C7 C8 118.50(17) . . ?
N5 C8 C7 175.8(2) . . ?
N2 C9 N3 114.40(16) . . ?
N4 C9 N2 124.39(17) . . ?
N4 C9 N3 121.21(16) . . ?
N3 C10 H10 120.5 . . ?
N3 C10 C11 119.09(18) . . ?
C11 C10 H10 120.5 . . ?
C10 C11 H11 121.6 . . ?
C10 C11 C12 116.81(18) . . ?
C12 C11 H11 121.6 . . ?
N4 C12 C11 124.25(17) . . ?
N4 C12 H12 117.9 . . ?
C11 C12 H12 117.9 . . ?
O3 C13 H13 109.9 . . ?
O3 C13 C14 103.78(16) . . ?
O3 C13 C15 110.37(16) . . ?
C14 C13 H13 109.9 . . ?
C15 C13 H13 109.9 . . ?
C15 C13 C14 112.96(17) . . ?
C13 C14 H14A 109.5 . . ?
C13 C14 H14B 109.5 . . ?
C13 C14 H14C 109.5 . . ?
H14A C14 H14B 109.5 . . ?
H14A C14 H14C 109.5 . . ?
H14B C14 H14C 109.5 . . ?
C16 C15 C13 120.0(2) . . ?
C20 C15 C13 120.7(2) . . ?
C20 C15 C16 119.3(2) . . ?
C15 C16 H16 119.9 . . ?
C17 C16 C15 120.1(2) . . ?
C17 C16 H16 119.9 . . ?
C16 C17 H17 119.8 . . ?
C18 C17 C16 120.4(3) . . ?
C18 C17 H17 119.8 . . ?
C17 C18 H18 120.0 . . ?
C17 C18 C19 120.1(2) . . ?
C19 C18 H18 120.0 . . ?
C18 C19 H19 120.0 . . ?
C18 C19 C20 120.0(3) . . ?
C20 C19 H19 120.0 . . ?
C15 C20 C19 120.0(2) . . ?
C15 C20 H20 120.0 . . ?
C19 C20 H20 120.0 . . ?
N6 C21 C22 180.0 . . ?
C21 C22 H22A 109.5 . . ?
C21 C22 H22B 109.5 . . ?
C21 C22 H22C 109.5 . . ?
H22A C22 H22B 109.5 . . ?
H22A C22 H22C 109.5 . . ?
H22B C22 H22C 109.5 . . ?
N7 C23 C24 178.3(3) . . ?
C23 C24 H24A 109.5 . . ?
C23 C24 H24B 109.5 . . ?
C23 C24 H24C 109.5 . . ?
H24A C24 H24B 109.5 . . ?
H24A C24 H24C 109.5 . . ?
H24B C24 H24C 109.5 . . ?

loop_
_geom_bond_atom_site_label_1
_geom_bond_atom_site_label_2
_geom_bond_distance
_geom_bond_site_symmetry_2
_geom_bond_publ_flag
S1 O1 1.4410(13) . ?
S1 N1 1.5769(17) . ?
S1 N2 1.5942(15) . ?
S1 C3 1.757(2) . ?
O2 C1 1.222(2) . ?
O3 C6 1.350(2) . ?
O3 C13 1.461(2) . ?
N1 C1 1.378(2) . ?
N2 C9 1.350(2) . ?
N3 H3 0.93(3) . ?
N3 C9 1.361(2) . ?
N3 C10 1.349(2) . ?
N4 C9 1.341(2) . ?
N4 C12 1.330(2) . ?
N5 C8 1.147(3) . ?
C1 C2 1.507(3) . ?
C2 C3 1.378(3) . ?
C2 C7 1.391(3) . ?
C3 C4 1.379(3) . ?
C4 H4 0.9500 . ?
C4 C5 1.388(3) . ?
C5 H5 0.9500 . ?
C5 C6 1.402(3) . ?
C6 C7 1.409(3) . ?
C7 C8 1.438(3) . ?
C10 H10 0.9500 . ?
C10 C11 1.363(3) . ?
C11 H11 0.9500 . ?
C11 C12 1.396(3) . ?
C12 H12 0.9500 . ?
C13 H13 1.0000 . ?
C13 C14 1.517(3) . ?
C13 C15 1.514(3) . ?
C14 H14A 0.9800 . ?
C14 H14B 0.9800 . ?
C14 H14C 0.9800 . ?
C15 C16 1.396(3) . ?
C15 C20 1.386(3) . ?
C16 H16 0.9500 . ?
C16 C17 1.382(3) . ?
C17 H17 0.9500 . ?
C17 C18 1.378(4) . ?
C18 H18 0.9500 . ?
C18 C19 1.380(4) . ?
C19 H19 0.9500 . ?
C19 C20 1.395(3) . ?
C20 H20 0.9500 . ?
N6 C21 1.142(6) . ?
C21 C22 1.446(6) . ?
C22 H22A 0.9800 . ?
C22 H22B 0.9800 . ?
C22 H22C 0.9800 . ?
N7 C23 1.134(3) . ?
C23 C24 1.451(3) . ?
C24 H24A 0.9800 . ?
C24 H24B 0.9800 . ?
C24 H24C 0.9800 . ?

loop_
_geom_torsion_atom_site_label_1
_geom_torsion_atom_site_label_2
_geom_torsion_atom_site_label_3
_geom_torsion_atom_site_label_4
_geom_torsion
_geom_torsion_site_symmetry_1
_geom_torsion_site_symmetry_2
_geom_torsion_site_symmetry_3
_geom_torsion_site_symmetry_4
_geom_torsion_publ_flag
S1 N1 C1 O2 -175.95(16) . . . . ?
S1 N1 C1 C2 3.3(2) . . . . ?
S1 N2 C9 N3 176.83(13) . . . . ?
S1 N2 C9 N4 -2.9(3) . . . . ?
S1 C3 C4 C5 -178.37(15) . . . . ?
O1 S1 N1 C1 -124.20(13) . . . . ?
O1 S1 N2 C9 176.03(15) . . . . ?
O1 S1 C3 C2 123.81(13) . . . . ?
O1 S1 C3 C4 -58.6(2) . . . . ?
O2 C1 C2 C3 176.88(18) . . . . ?
O2 C1 C2 C7 -2.8(3) . . . . ?
O3 C6 C7 C2 179.87(16) . . . . ?
O3 C6 C7 C8 2.4(2) . . . . ?
O3 C13 C15 C16 57.9(2) . . . . ?
O3 C13 C15 C20 -123.6(2) . . . . ?
N1 S1 N2 C9 -58.02(17) . . . . ?
N1 S1 C3 C2 1.29(14) . . . . ?
N1 S1 C3 C4 178.9(2) . . . . ?
N1 C1 C2 C3 -2.4(2) . . . . ?
N1 C1 C2 C7 177.96(18) . . . . ?
N2 S1 N1 C1 115.62(14) . . . . ?
N2 S1 C3 C2 -118.08(13) . . . . ?
N2 S1 C3 C4 59.5(2) . . . . ?
N3 C10 C11 C12 0.5(3) . . . . ?
C1 C2 C3 S1 0.44(19) . . . . ?
C1 C2 C3 C4 -177.39(18) . . . . ?
C1 C2 C7 C6 178.45(17) . . . . ?
C1 C2 C7 C8 -4.2(3) . . . . ?
C2 C3 C4 C5 -1.1(3) . . . . ?
C3 S1 N1 C1 -2.73(15) . . . . ?
C3 S1 N2 C9 52.71(17) . . . . ?
C3 C2 C7 C6 -1.2(3) . . . . ?
C3 C2 C7 C8 176.19(17) . . . . ?
C3 C4 C5 C6 -1.2(3) . . . . ?
C4 C5 C6 O3 -178.77(17) . . . . ?
C4 C5 C6 C7 2.2(3) . . . . ?
C5 C6 C7 C2 -1.0(3) . . . . ?
C5 C6 C7 C8 -178.48(17) . . . . ?
C6 O3 C13 C14 -173.83(16) . . . . ?
C6 O3 C13 C15 64.9(2) . . . . ?
C7 C2 C3 S1 -179.87(14) . . . . ?
C7 C2 C3 C4 2.3(3) . . . . ?
C9 N3 C10 C11 -0.3(3) . . . . ?
C9 N4 C12 C11 -2.0(3) . . . . ?
C10 N3 C9 N2 179.16(18) . . . . ?
C10 N3 C9 N4 -1.1(3) . . . . ?
C10 C11 C12 N4 0.6(3) . . . . ?
C12 N4 C9 N2 -178.12(18) . . . . ?
C12 N4 C9 N3 2.2(3) . . . . ?
C13 O3 C6 C5 13.9(3) . . . . ?
C13 O3 C6 C7 -167.04(16) . . . . ?
C13 C15 C16 C17 176.9(2) . . . . ?
C13 C15 C20 C19 -177.2(2) . . . . ?
C14 C13 C15 C16 -57.8(3) . . . . ?
C14 C13 C15 C20 120.7(2) . . . . ?
C15 C16 C17 C18 0.3(4) . . . . ?
C16 C15 C20 C19 1.3(3) . . . . ?
C16 C17 C18 C19 1.4(4) . . . . ?
C17 C18 C19 C20 -1.7(4) . . . . ?
C18 C19 C20 C15 0.4(3) . . . . ?
C20 C15 C16 C17 -1.6(3) . . . . ?

loop_
_exptl_oxdiff_crystal_face_indexfrac_h
_exptl_oxdiff_crystal_face_indexfrac_k
_exptl_oxdiff_crystal_face_indexfrac_l
_exptl_oxdiff_crystal_face_x
_exptl_oxdiff_crystal_face_y
_exptl_oxdiff_crystal_face_z
-0.0000 0.0001 -0.9994 0.1112 -0.0078 -0.0902
1.9990 -1.9983 -0.9997 -0.1388 0.0031 -0.2768
-0.9996 0.9993 -0.9993 0.2362 -0.0133 0.0032
-0.9995 0.9991 0.9996 0.0138 0.0023 0.1835
0.0000 -0.0001 0.9994 -0.1112 0.0078 0.0902
3.9974 4.9976 0.0002 -0.2335 -0.6386 0.0129
-3.9974 -4.9976 -0.0002 0.2335 0.6386 -0.0129
-3.9981 4.9961 1.0001 0.4185 -0.0875 0.5063
3.9982 -4.9963 0.9987 -0.6408 0.1031 -0.3260
